data_7060501
loop_
_publ_author_name
'Kumar, Manish'
'Lal, Neetika'
'Luthra, Pratibha Mehta'
'Masram, Dhanraj T.'

_publ_section_title
;
 Exploring the binding and cleavage activities of nickelII complexes
 towards DNA and proteins
;
_journal_issue 15
_journal_name_full 'New Journal of Chemistry'
_journal_page_first 6693
_journal_page_last 6708
_journal_paper_doi 10.1039/D0NJ06210C
_journal_volume 45
_journal_year 2021
_chemical_formula_moiety 'C28 H20 N4 Ni O2, H2 O, C H4 O'
_chemical_formula_sum 'C29 H26 N4 Ni O4'
_chemical_formula_weight 553.25
_space_group_crystal_system triclinic
_space_group_IT_number 2
_space_group_name_Hall '-P 1'
_space_group_name_H-M_alt 'P -1'
_atom_sites_solution_hydrogens mixed
_atom_sites_solution_primary dual
_audit_creation_date 2020-05-29
_audit_creation_method
;
Olex2 1.2
(compiled 2018.05.29 svn.r3508 for OlexSys, GUI svn.r5506)
;
_audit_update_record
;
2020-11-12 deposited with the CCDC.	2021-03-08 downloaded from the CCDC.
;
_cell_angle_alpha 98.035(11)
_cell_angle_beta 95.492(14)
_cell_angle_gamma 93.658(14)
_cell_formula_units_Z 2
_cell_length_a 8.0970(15)
_cell_length_b 9.8370(14)
_cell_length_c 15.489(2)
_cell_measurement_temperature 293(2)
_cell_volume 1212.2(3)
_computing_molecular_graphics 'Olex2 (Dolomanov et al., 2009)'
_computing_publication_material 'Olex2 (Dolomanov et al., 2009)'
_computing_structure_refinement 'ShelXL (Sheldrick, 2015)'
_computing_structure_solution 'ShelXT (Sheldrick, 2015)'
_diffrn_ambient_temperature 293(2)
_diffrn_measured_fraction_theta_full 0.997
_diffrn_measured_fraction_theta_max 0.870
_diffrn_radiation_type MoK\a
_diffrn_radiation_wavelength 0.71073
_diffrn_reflns_av_R_equivalents 0.1704
_diffrn_reflns_av_unetI/netI 0.1282
_diffrn_reflns_Laue_measured_fraction_full 0.997
_diffrn_reflns_Laue_measured_fraction_max 0.870
_diffrn_reflns_limit_h_max 10
_diffrn_reflns_limit_h_min -10
_diffrn_reflns_limit_k_max 13
_diffrn_reflns_limit_k_min -12
_diffrn_reflns_limit_l_max 20
_diffrn_reflns_limit_l_min -21
_diffrn_reflns_number 17832
_diffrn_reflns_point_group_measured_fraction_full 0.997
_diffrn_reflns_point_group_measured_fraction_max 0.870
_diffrn_reflns_theta_full 25.242
_diffrn_reflns_theta_max 29.891
_diffrn_reflns_theta_min 3.415
_exptl_absorpt_coefficient_mu 0.846
_exptl_crystal_density_diffrn 1.516
_exptl_crystal_F_000 576
_exptl_crystal_size_max 0.22
_exptl_crystal_size_mid 0.19
_exptl_crystal_size_min 0.12
_refine_diff_density_max 1.300
_refine_diff_density_min -1.232
_refine_diff_density_rms 0.134
_refine_ls_extinction_method none
_refine_ls_goodness_of_fit_ref 1.017
_refine_ls_hydrogen_treatment constr
_refine_ls_matrix_type full
_refine_ls_number_parameters 348
_refine_ls_number_reflns 6103
_refine_ls_number_restraints 0
_refine_ls_restrained_S_all 1.017
_refine_ls_R_factor_all 0.1384
_refine_ls_R_factor_gt 0.0946
_refine_ls_shift/su_max 0.001
_refine_ls_shift/su_mean 0.000
_refine_ls_structure_factor_coef Fsqd
_refine_ls_weighting_details 'w=1/[\s^2^(Fo^2^)+(0.1497P)^2^] where P=(Fo^2^+2Fc^2^)/3'
_refine_ls_weighting_scheme calc
_refine_ls_wR_factor_gt 0.2327
_refine_ls_wR_factor_ref 0.2876
_reflns_Friedel_coverage 0.000
_reflns_number_gt 3559
_reflns_number_total 6103
_reflns_threshold_expression 'I > 2\s(I)'
_cod_data_source_file d0nj06210c2.cif
_cod_data_source_block nihydro8
_cod_depositor_comments 'Adding full bibliography for 7060500--7060502.cif.'
_cod_original_cell_volume 1212.3(3)
_cod_database_code 7060501
_shelx_shelxl_version_number 2018/3
_shelx_space_group_comment
;
The symmetry employed for this shelxl refinement is uniquely defined
by the following loop, which should always be used as a source of
symmetry information in preference to the above space-group names.
They are only intended as comments.
;
_olex2_refinement_description
;
1. Fixed Uiso
 At 1.2 times of:
  All C(H) groups
 At 1.5 times of:
  All C(H,H,H) groups, All O(H) groups, All O(H,H) groups
2.a Free rotating group:
 O3(H3a,H3b)
2.b Aromatic/amide H refined with riding coordinates:
 C26(H26), C10(H10), C19(H19), C22(H22), C12(H12), C21(H21), C23(H23),
 C27(H27), C17(H17), C28(H28), C4(H4), C13(H13), C7(H7), C14(H14), C1(H1),
 C9(H9), C3(H3), C18(H18), C8(H8), C2(H2)
2.c Idealised Me refined as rotating group:
 C29(H29a,H29b,H29c)
2.d Idealised tetrahedral OH refined as rotating group:
 O4(H4a)
;
_olex2_submission_special_instructions 'No special instructions were received'

loop_
_space_group_symop_operation_xyz
'x, y, z'
'-x, -y, -z'

loop_
_atom_site_label
_atom_site_type_symbol
_atom_site_fract_x
_atom_site_fract_y
_atom_site_fract_z
_atom_site_U_iso_or_equiv
_atom_site_adp_type
_atom_site_occupancy
_atom_site_site_symmetry_order
_atom_site_calc_flag
_atom_site_refinement_flags_posn
_atom_site_refinement_flags_adp
_atom_site_refinement_flags_occupancy
_atom_site_disorder_assembly
_atom_site_disorder_group
Ni01 Ni 0.60750(7) 0.39760(5) 0.72207(3) 0.0405(3) Uani 1 1 d . . . . .
O1 O 0.3732(4) 0.4642(3) 0.7186(2) 0.0456(8) Uani 1 1 d . . . . .
O2 O 0.8370(4) 0.3270(3) 0.7502(2) 0.0457(8) Uani 1 1 d . . . . .
N3 N 0.6203(5) 0.5036(4) 0.8474(2) 0.0401(9) Uani 1 1 d . . . . .
N2 N 0.7213(5) 0.5642(4) 0.6747(3) 0.0436(9) Uani 1 1 d . . . . .
N4 N 0.5354(5) 0.2085(4) 0.7585(2) 0.0411(9) Uani 1 1 d . . . . .
N1 N 0.5890(6) 0.3270(4) 0.5883(3) 0.0482(10) Uani 1 1 d . . . . .
O3 O 1.0799(5) 0.3263(5) 0.6412(2) 0.0666(11) Uani 1 1 d . . . . .
H3A H 1.172121 0.366539 0.665531 0.100 Uiso 1 1 d G . . . .
H3B H 1.015599 0.333111 0.681615 0.100 Uiso 1 1 d G . . . .
C16 C 0.4796(7) 0.5671(5) 0.8619(3) 0.0453(11) Uani 1 1 d . . . . .
C24 C 0.6529(7) 0.0346(5) 0.8384(3) 0.0514(13) Uani 1 1 d . . . . .
C25 C 0.6697(6) 0.1534(4) 0.7964(3) 0.0399(10) Uani 1 1 d . . . . .
C26 C 0.3873(7) 0.1448(6) 0.7562(4) 0.0533(13) Uani 1 1 d . . . . .
H26 H 0.296083 0.182026 0.729813 0.064 Uiso 1 1 calc R . . . .
C6 C 0.7550(7) 0.5355(5) 0.5906(3) 0.0486(12) Uani 1 1 d . . . . .
C20 C 0.8298(6) 0.2236(5) 0.7924(3) 0.0455(11) Uani 1 1 d . . . . .
C11 C 0.3480(6) 0.5421(5) 0.7905(3) 0.0468(11) Uani 1 1 d . . . . .
C15 C 0.4623(8) 0.6553(5) 0.9405(4) 0.0564(14) Uani 1 1 d . . . . .
C5 C 0.6740(7) 0.4083(5) 0.5413(3) 0.0494(12) Uani 1 1 d . . . . .
C10 C 0.7822(7) 0.6834(5) 0.7201(4) 0.0509(12) Uani 1 1 d . . . . .
H10 H 0.757861 0.703931 0.777701 0.061 Uiso 1 1 calc R . . . .
C19 C 0.7469(7) 0.5277(5) 0.9089(3) 0.0508(12) Uani 1 1 d . . . . .
H19 H 0.843995 0.485029 0.899081 0.061 Uiso 1 1 calc R . . . .
C22 C 0.9473(8) 0.0603(6) 0.8815(4) 0.0611(15) Uani 1 1 d . . . . .
H22 H 1.041023 0.030816 0.910814 0.073 Uiso 1 1 calc R . . . .
C12 C 0.2022(7) 0.6042(6) 0.8048(4) 0.0618(15) Uani 1 1 d . . . . .
H12 H 0.113421 0.589203 0.760912 0.074 Uiso 1 1 calc R . . . .
C21 C 0.9632(7) 0.1731(6) 0.8371(3) 0.0536(13) Uani 1 1 d . . . . .
H21 H 1.068620 0.216867 0.837583 0.064 Uiso 1 1 calc R . . . .
C23 C 0.7957(8) -0.0075(6) 0.8823(4) 0.0613(15) Uani 1 1 d . . . . .
H23 H 0.786821 -0.082671 0.912452 0.074 Uiso 1 1 calc R . . . .
C27 C 0.3614(8) 0.0244(6) 0.7914(4) 0.0633(16) Uani 1 1 d . . . . .
H27 H 0.255091 -0.019686 0.786474 0.076 Uiso 1 1 calc R . . . .
C17 C 0.6020(9) 0.6756(6) 1.0038(4) 0.0657(17) Uani 1 1 d . . . . .
H17 H 0.597616 0.731863 1.056873 0.079 Uiso 1 1 calc R . . . .
C28 C 0.4916(8) -0.0291(5) 0.8333(4) 0.0633(15) Uani 1 1 d . . . . .
H28 H 0.473748 -0.108302 0.858679 0.076 Uiso 1 1 calc R . . . .
C4 C 0.6738(9) 0.3724(7) 0.4521(4) 0.0673(17) Uani 1 1 d . . . . .
H4 H 0.732149 0.428893 0.420124 0.081 Uiso 1 1 calc R . . . .
C13 C 0.1849(9) 0.6894(6) 0.8839(5) 0.0691(18) Uani 1 1 d . . . . .
H13 H 0.084918 0.728836 0.891342 0.083 Uiso 1 1 calc R . . . .
C7 C 0.8583(8) 0.6279(6) 0.5551(4) 0.0632(15) Uani 1 1 d . . . . .
H7 H 0.884370 0.606620 0.497826 0.076 Uiso 1 1 calc R . . . .
C14 C 0.3102(9) 0.7146(6) 0.9489(4) 0.0671(17) Uani 1 1 d . . . . .
H14 H 0.296094 0.772185 1.000175 0.081 Uiso 1 1 calc R . . . .
C1 C 0.5048(8) 0.2140(6) 0.5471(4) 0.0633(15) Uani 1 1 d . . . . .
H1 H 0.446020 0.158613 0.579557 0.076 Uiso 1 1 calc R . . . .
C9 C 0.8792(8) 0.7784(6) 0.6870(4) 0.0639(16) Uani 1 1 d . . . . .
H9 H 0.916187 0.862152 0.721204 0.077 Uiso 1 1 calc R . . . .
C3 C 0.5878(10) 0.2542(7) 0.4109(4) 0.076(2) Uani 1 1 d . . . . .
H3 H 0.589477 0.228468 0.350911 0.091 Uiso 1 1 calc R . . . .
C18 C 0.7427(9) 0.6135(6) 0.9876(3) 0.0637(16) Uani 1 1 d . . . . .
H18 H 0.835687 0.628252 1.028863 0.076 Uiso 1 1 calc R . . . .
C8 C 0.9209(9) 0.7498(7) 0.6048(5) 0.0737(18) Uani 1 1 d . . . . .
H8 H 0.990642 0.811567 0.582121 0.088 Uiso 1 1 calc R . . . .
C2 C 0.4997(9) 0.1737(7) 0.4573(4) 0.0729(19) Uani 1 1 d . . . . .
H2 H 0.437708 0.093967 0.429745 0.087 Uiso 1 1 calc R . . . .
C29 C 0.8624(16) 0.0651(12) 0.5662(11) 0.174(6) Uani 1 1 d . . . . .
H29A H 0.821669 0.015406 0.509546 0.262 Uiso 1 1 calc GR . . . .
H29B H 0.834084 0.158801 0.569392 0.262 Uiso 1 1 calc GR . . . .
H29C H 0.812723 0.022928 0.610743 0.262 Uiso 1 1 calc GR . . . .
O4 O 1.0493(17) 0.0620(9) 0.5802(9) 0.226(5) Uani 1 1 d . . . . .
H4A H 1.090713 0.137802 0.604123 0.339 Uiso 1 1 calc GR . . . .

loop_
_atom_site_aniso_label
_atom_site_aniso_U_11
_atom_site_aniso_U_22
_atom_site_aniso_U_33
_atom_site_aniso_U_23
_atom_site_aniso_U_13
_atom_site_aniso_U_12
Ni01 0.0422(4) 0.0376(4) 0.0424(4) 0.0079(3) 0.0074(3) 0.0006(3)
O1 0.0423(19) 0.0465(19) 0.0478(19) 0.0044(15) 0.0064(15) 0.0050(14)
O2 0.0396(19) 0.0457(19) 0.056(2) 0.0174(15) 0.0152(15) -0.0002(14)
N3 0.044(2) 0.043(2) 0.0355(19) 0.0107(16) 0.0053(17) 0.0006(16)
N2 0.051(3) 0.039(2) 0.042(2) 0.0101(17) 0.0051(18) 0.0018(17)
N4 0.045(2) 0.037(2) 0.043(2) 0.0129(16) 0.0092(17) -0.0034(16)
N1 0.056(3) 0.043(2) 0.046(2) 0.0039(18) 0.0059(19) 0.0094(18)
O3 0.058(3) 0.080(3) 0.060(2) 0.006(2) 0.016(2) -0.011(2)
C16 0.054(3) 0.040(2) 0.046(3) 0.014(2) 0.016(2) 0.003(2)
C24 0.071(4) 0.038(3) 0.047(3) 0.006(2) 0.015(3) 0.005(2)
C25 0.048(3) 0.035(2) 0.039(2) 0.0067(18) 0.012(2) 0.0042(18)
C26 0.048(3) 0.052(3) 0.060(3) 0.011(2) 0.011(2) -0.002(2)
C6 0.057(3) 0.045(3) 0.052(3) 0.023(2) 0.017(2) 0.013(2)
C20 0.044(3) 0.050(3) 0.040(2) -0.003(2) 0.005(2) 0.006(2)
C11 0.045(3) 0.044(3) 0.054(3) 0.011(2) 0.014(2) 0.004(2)
C15 0.085(4) 0.032(2) 0.056(3) 0.010(2) 0.030(3) -0.003(2)
C5 0.062(3) 0.050(3) 0.040(2) 0.009(2) 0.009(2) 0.017(2)
C10 0.053(3) 0.046(3) 0.053(3) 0.012(2) -0.002(2) -0.005(2)
C19 0.054(3) 0.047(3) 0.053(3) 0.015(2) 0.005(2) 0.001(2)
C22 0.068(4) 0.063(4) 0.055(3) 0.008(3) 0.006(3) 0.027(3)
C12 0.053(3) 0.055(3) 0.080(4) 0.010(3) 0.018(3) 0.006(2)
C21 0.050(3) 0.055(3) 0.054(3) 0.003(2) 0.000(2) 0.005(2)
C23 0.081(5) 0.049(3) 0.057(3) 0.014(3) 0.009(3) 0.021(3)
C27 0.062(4) 0.048(3) 0.084(4) 0.020(3) 0.027(3) -0.007(3)
C17 0.106(5) 0.047(3) 0.044(3) 0.005(2) 0.016(3) -0.004(3)
C28 0.084(4) 0.035(3) 0.076(4) 0.014(2) 0.025(3) -0.002(3)
C4 0.090(5) 0.069(4) 0.050(3) 0.013(3) 0.019(3) 0.033(3)
C13 0.065(4) 0.050(3) 0.100(5) 0.012(3) 0.041(4) 0.009(3)
C7 0.068(4) 0.060(4) 0.072(4) 0.030(3) 0.028(3) 0.012(3)
C14 0.086(5) 0.042(3) 0.075(4) -0.005(3) 0.039(4) 0.004(3)
C1 0.076(4) 0.056(3) 0.054(3) -0.001(3) 0.005(3) -0.002(3)
C9 0.070(4) 0.042(3) 0.083(4) 0.023(3) 0.014(3) -0.009(2)
C3 0.108(6) 0.074(4) 0.045(3) -0.004(3) 0.007(3) 0.034(4)
C18 0.095(5) 0.052(3) 0.040(3) 0.006(2) 0.000(3) -0.010(3)
C8 0.077(5) 0.061(4) 0.089(5) 0.028(3) 0.019(4) -0.006(3)
C2 0.099(5) 0.053(4) 0.059(4) -0.008(3) -0.005(4) 0.014(3)
C29 0.133(11) 0.093(8) 0.285(19) 0.037(10) -0.030(11) -0.023(7)
O4 0.316(16) 0.112(7) 0.228(11) 0.030(7) -0.052(11) -0.047(8)

loop_
_atom_type_symbol
_atom_type_description
_atom_type_scat_dispersion_real
_atom_type_scat_dispersion_imag
_atom_type_scat_source
C C 0.0033 0.0016 'International Tables Vol C Tables 4.2.6.8 and 6.1.1.4'
H H 0.0000 0.0000 'International Tables Vol C Tables 4.2.6.8 and 6.1.1.4'
N N 0.0061 0.0033 'International Tables Vol C Tables 4.2.6.8 and 6.1.1.4'
Ni Ni 0.3393 1.1124 'International Tables Vol C Tables 4.2.6.8 and 6.1.1.4'
O O 0.0106 0.0060 'International Tables Vol C Tables 4.2.6.8 and 6.1.1.4'

loop_
_geom_angle_atom_site_label_1
_geom_angle_atom_site_label_2
_geom_angle_atom_site_label_3
_geom_angle
_geom_angle_site_symmetry_1
_geom_angle_site_symmetry_3
_geom_angle_publ_flag
O1 Ni01 O2 168.96(13) . . ?
O1 Ni01 N3 80.61(14) . . ?
O1 Ni01 N2 97.05(15) . . ?
O1 Ni01 N4 94.16(15) . . ?
O1 Ni01 N1 94.45(15) . . ?
O2 Ni01 N3 90.41(14) . . ?
O2 Ni01 N2 89.72(14) . . ?
O2 Ni01 N4 80.04(14) . . ?
O2 Ni01 N1 95.46(15) . . ?
N3 Ni01 N2 92.57(15) . . ?
N3 Ni01 N4 94.40(15) . . ?
N3 Ni01 N1 169.13(16) . . ?
N4 Ni01 N2 167.64(15) . . ?
N1 Ni01 N2 78.35(16) . . ?
N1 Ni01 N4 95.62(16) . . ?
C11 O1 Ni01 112.9(3) . . ?
C20 O2 Ni01 112.6(3) . . ?
C16 N3 Ni01 112.0(3) . . ?
C19 N3 Ni01 129.6(4) . . ?
C19 N3 C16 118.0(4) . . ?
C6 N2 Ni01 113.8(3) . . ?
C10 N2 Ni01 127.4(3) . . ?
C10 N2 C6 118.1(5) . . ?
C25 N4 Ni01 110.2(3) . . ?
C26 N4 Ni01 130.7(4) . . ?
C26 N4 C25 118.8(4) . . ?
C5 N1 Ni01 114.7(3) . . ?
C1 N1 Ni01 126.5(4) . . ?
C1 N1 C5 118.8(5) . . ?
N3 C16 C11 115.5(4) . . ?
N3 C16 C15 123.0(5) . . ?
C15 C16 C11 121.5(5) . . ?
C23 C24 C25 118.2(5) . . ?
C23 C24 C28 125.6(5) . . ?
C28 C24 C25 116.2(5) . . ?
N4 C25 C24 122.1(5) . . ?
N4 C25 C20 116.2(4) . . ?
C24 C25 C20 121.7(5) . . ?
N4 C26 C27 122.6(6) . . ?
N2 C6 C5 116.0(4) . . ?
N2 C6 C7 120.1(5) . . ?
C7 C6 C5 123.9(5) . . ?
O2 C20 C25 118.6(4) . . ?
O2 C20 C21 125.9(5) . . ?
C21 C20 C25 115.5(5) . . ?
O1 C11 C16 118.8(4) . . ?
O1 C11 C12 124.9(5) . . ?
C12 C11 C16 116.3(5) . . ?
C17 C15 C16 116.0(5) . . ?
C14 C15 C16 118.2(6) . . ?
C14 C15 C17 125.8(5) . . ?
N1 C5 C6 115.4(4) . . ?
N1 C5 C4 120.6(5) . . ?
C4 C5 C6 123.9(5) . . ?
N2 C10 C9 123.6(5) . . ?
N3 C19 C18 123.3(5) . . ?
C23 C22 C21 120.6(5) . . ?
C11 C12 C13 121.7(6) . . ?
C20 C21 C22 123.2(6) . . ?
C22 C23 C24 120.7(6) . . ?
C28 C27 C26 119.8(6) . . ?
C18 C17 C15 120.3(5) . . ?
C27 C28 C24 120.3(5) . . ?
C3 C4 C5 119.7(6) . . ?
C14 C13 C12 121.2(6) . . ?
C8 C7 C6 120.0(6) . . ?
C13 C14 C15 121.0(5) . . ?
N1 C1 C2 122.9(6) . . ?
C8 C9 C10 119.5(6) . . ?
C2 C3 C4 120.0(6) . . ?
C17 C18 C19 119.4(6) . . ?
C9 C8 C7 118.6(6) . . ?
C3 C2 C1 118.0(6) . . ?

loop_
_geom_bond_atom_site_label_1
_geom_bond_atom_site_label_2
_geom_bond_distance
_geom_bond_site_symmetry_2
_geom_bond_publ_flag
Ni01 O1 2.045(3) . ?
Ni01 O2 2.054(3) . ?
Ni01 N3 2.061(4) . ?
Ni01 N2 2.085(4) . ?
Ni01 N4 2.083(4) . ?
Ni01 N1 2.079(4) . ?
O1 C11 1.302(6) . ?
O2 C20 1.285(6) . ?
N3 C16 1.356(6) . ?
N3 C19 1.317(6) . ?
N2 C6 1.352(6) . ?
N2 C10 1.320(6) . ?
N4 C25 1.365(6) . ?
N4 C26 1.312(6) . ?
N1 C5 1.354(7) . ?
N1 C1 1.315(7) . ?
C16 C11 1.443(7) . ?
C16 C15 1.417(7) . ?
C24 C25 1.420(7) . ?
C24 C23 1.400(8) . ?
C24 C28 1.402(8) . ?
C25 C20 1.441(7) . ?
C26 C27 1.384(8) . ?
C6 C5 1.453(8) . ?
C6 C7 1.400(7) . ?
C20 C21 1.384(7) . ?
C11 C12 1.385(7) . ?
C15 C17 1.408(9) . ?
C15 C14 1.405(9) . ?
C5 C4 1.377(7) . ?
C10 C9 1.367(7) . ?
C19 C18 1.386(7) . ?
C22 C21 1.391(8) . ?
C22 C23 1.361(9) . ?
C12 C13 1.409(9) . ?
C27 C28 1.359(8) . ?
C17 C18 1.355(9) . ?
C4 C3 1.360(10) . ?
C13 C14 1.344(10) . ?
C7 C8 1.370(9) . ?
C1 C2 1.388(8) . ?
C9 C8 1.346(9) . ?
C3 C2 1.355(10) . ?
C29 O4 1.511(14) . ?
